data_1503744
loop_
_publ_author_name
'Cheng, Xin'
'Liang, Fushun'
'Shi, Fan'
'Zhang, Lei'
'Liu, Qun'

_publ_section_title
;
 One-pot tandem double-aldol reaction/aza-addition of acetylacetamides and
 o-phthalaldehyde leading to spiroindan-2,2'-pyrrolidines.
;
_journal_issue 1
_journal_name_full 'Organic letters'
_journal_page_first 93
_journal_page_last 96
_journal_paper_doi 10.1021/ol802507y
_journal_volume 11
_journal_year 2009
_chemical_formula_moiety 'C31 H29 N O5, C O'
_chemical_formula_sum 'C32 H33 N O6'
_chemical_formula_weight 527.59
_chemical_name_systematic
;
 ?
;
_space_group_IT_number 88
_symmetry_cell_setting tetragonal
_symmetry_space_group_name_Hall '-I 4ad'
_symmetry_space_group_name_H-M 'I 41/a :2'
_atom_sites_solution_hydrogens geom
_atom_sites_solution_primary direct
_atom_sites_solution_secondary difmap
_audit_creation_method SHELXL-97
_cell_angle_alpha 90.00
_cell_angle_beta 90.00
_cell_angle_gamma 90.00
_cell_formula_units_Z 16
_cell_length_a 20.4350(13)
_cell_length_b 20.435
_cell_length_c 28.3850(19)
_cell_measurement_reflns_used Total
_cell_measurement_temperature 293(2)
_cell_measurement_theta_max 25.1
_cell_measurement_theta_min 1.8
_cell_volume 11853.3(11)
_computing_cell_refinement PROCESS-AUTO
_computing_data_collection PROCESS-AUTO
_computing_data_reduction PROCESS-AUTO
_computing_structure_refinement 'SHELXL-97 (Sheldrick, 1997)'
_computing_structure_solution 'SHELXS-97 (Sheldrick, 1990)'
_diffrn_ambient_temperature 293(2)
_diffrn_detector_area_resol_mean 10.0
_diffrn_measured_fraction_theta_full 0.996
_diffrn_measured_fraction_theta_max 0.996
_diffrn_measurement_device_type 'Rigaku RAXIS-RAPID'
_diffrn_measurement_method '\w scan'
_diffrn_radiation_monochromator graphite
_diffrn_radiation_source 'fine-focus sealed tube'
_diffrn_radiation_type MoK\a
_diffrn_radiation_wavelength 0.71069
_diffrn_reflns_av_R_equivalents 0.0477
_diffrn_reflns_av_sigmaI/netI 0.0339
_diffrn_reflns_limit_h_max 25
_diffrn_reflns_limit_h_min -18
_diffrn_reflns_limit_k_max 24
_diffrn_reflns_limit_k_min -25
_diffrn_reflns_limit_l_max 35
_diffrn_reflns_limit_l_min -31
_diffrn_reflns_number 33043
_diffrn_reflns_theta_full 25.00
_diffrn_reflns_theta_max 26.05
_diffrn_reflns_theta_min 1.99
_exptl_absorpt_coefficient_mu 0.081
_exptl_absorpt_correction_T_max 0.99
_exptl_absorpt_correction_T_min 0.96
_exptl_absorpt_correction_type multi-scan
_exptl_absorpt_process_details 'SADABS (Sheldrick, 1996)'
_exptl_crystal_colour colorless
_exptl_crystal_density_diffrn 1.183
_exptl_crystal_density_method 'not measured'
_exptl_crystal_description Block
_exptl_crystal_F_000 4480
_exptl_crystal_size_max 0.45
_exptl_crystal_size_mid 0.36
_exptl_crystal_size_min 0.24
_refine_diff_density_max 0.535
_refine_diff_density_min -0.246
_refine_diff_density_rms 0.068
_refine_ls_extinction_method none
_refine_ls_goodness_of_fit_ref 1.124
_refine_ls_hydrogen_treatment mixed
_refine_ls_matrix_type full
_refine_ls_number_parameters 379
_refine_ls_number_reflns 5845
_refine_ls_number_restraints 3
_refine_ls_restrained_S_all 1.128
_refine_ls_R_factor_all 0.1066
_refine_ls_R_factor_gt 0.0739
_refine_ls_shift/su_max 0.001
_refine_ls_shift/su_mean 0.000
_refine_ls_structure_factor_coef Fsqd
_refine_ls_weighting_details 'calc w=1/[\s^2^(Fo^2^)+(0.0865P)^2^+9.2458P] where P=(Fo^2^+2Fc^2^)/3'
_refine_ls_weighting_scheme calc
_refine_ls_wR_factor_gt 0.1783
_refine_ls_wR_factor_ref 0.2001
_reflns_number_gt 3942
_reflns_number_total 5845
_reflns_threshold_expression >2sigma(I)
_cod_data_source_file ol802507y_si_002.cif
_cod_data_source_block 3b
_cod_original_sg_symbol_H-M I4(1)/a
_cod_database_code 1503744

loop_
_symmetry_equiv_pos_as_xyz
'x, y, z'
'-x, -y+1/2, z'
'-y+3/4, x+1/4, z+1/4'
'y+1/4, -x+1/4, z+1/4'
'x+1/2, y+1/2, z+1/2'
'-x+1/2, -y+1, z+1/2'
'-y+5/4, x+3/4, z+3/4'
'y+3/4, -x+3/4, z+3/4'
'-x, -y, -z'
'x, y-1/2, -z'
'y-3/4, -x-1/4, -z-1/4'
'-y-1/4, x-1/4, -z-1/4'
'-x+1/2, -y+1/2, -z+1/2'
'x+1/2, y, -z+1/2'
'y-1/4, -x+1/4, -z+1/4'
'-y+1/4, x+1/4, -z+1/4'

loop_
_atom_site_label
_atom_site_type_symbol
_atom_site_fract_x
_atom_site_fract_y
_atom_site_fract_z
_atom_site_U_iso_or_equiv
_atom_site_adp_type
_atom_site_occupancy
_atom_site_symmetry_multiplicity
_atom_site_calc_flag
_atom_site_refinement_flags
C1 C 0.60906(12) 0.05704(12) 0.17091(8) 0.0396(6) Uani 1 1 d .
H1 H 0.5773 0.0657 0.1960 0.048 Uiso 1 1 calc R
C2 C 0.61324(12) -0.01658(12) 0.16076(9) 0.0420(6) Uani 1 1 d .
H2 H 0.6064 -0.0406 0.1902 0.050 Uiso 1 1 calc R
C3 C 0.69060(13) 0.14514(12) 0.17427(9) 0.0443(6) Uani 1 1 d .
H3 H 0.6722 0.1719 0.1997 0.053 Uiso 1 1 calc R
C4 C 0.56514(13) -0.04138(12) 0.12428(9) 0.0431(6) Uani 1 1 d .
C5 C 0.72304(12) 0.02178(12) 0.16140(8) 0.0394(6) Uani 1 1 d .
C6 C 0.65637(13) 0.08798(13) 0.27546(8) 0.0429(6) Uani 1 1 d .
C7 C 0.67893(12) 0.07287(12) 0.18781(8) 0.0384(6) Uani 1 1 d .
C8 C 0.77066(12) -0.00589(13) 0.19847(9) 0.0424(6) Uani 1 1 d .
C9 C 0.64647(15) 0.15328(13) 0.13220(9) 0.0488(7) Uani 1 1 d .
C10 C 0.73679(13) 0.00984(14) 0.24449(9) 0.0462(6) Uani 1 1 d .
C11 C 0.59499(15) 0.06503(15) 0.28772(9) 0.0542(7) Uani 1 1 d .
H11 H 0.5774 0.0287 0.2726 0.065 Uiso 1 1 calc R
C12 C 0.68486(15) 0.14054(14) 0.29837(9) 0.0531(7) Uani 1 1 d .
C13 C 0.59955(14) 0.10464(12) 0.13041(9) 0.0454(6) Uani 1 1 d .
C14 C 0.55055(16) 0.10734(14) 0.09651(10) 0.0584(8) Uani 1 1 d .
H14 H 0.5180 0.0756 0.0954 0.070 Uiso 1 1 calc R
C15 C 0.49931(14) -0.05328(14) 0.13582(10) 0.0553(7) Uani 1 1 d .
C16 C 0.53940(15) -0.06447(16) 0.04316(11) 0.0616(8) Uani 1 1 d .
H16 H 0.5533 -0.0685 0.0121 0.074 Uiso 1 1 calc R
C17 C 0.64761(18) 0.20379(15) 0.09957(11) 0.0683(9) Uani 1 1 d .
H17 H 0.6799 0.2358 0.1007 0.082 Uiso 1 1 calc R
C18 C 0.58593(19) 0.14950(19) 0.34501(11) 0.0751(10) Uani 1 1 d .
H18 H 0.5621 0.1711 0.3682 0.090 Uiso 1 1 calc R
C19 C 0.58392(14) -0.04798(13) 0.07769(10) 0.0509(7) Uani 1 1 d .
H19 H 0.6274 -0.0412 0.0695 0.061 Uiso 1 1 calc R
C20 C 0.47458(16) -0.07499(18) 0.05420(13) 0.0714(9) Uani 1 1 d .
H20 H 0.4445 -0.0854 0.0308 0.086 Uiso 1 1 calc R
C21 C 0.64737(19) 0.17095(17) 0.33331(11) 0.0692(9) Uani 1 1 d .
H21 H 0.6647 0.2069 0.3491 0.083 Uiso 1 1 calc R
C22 C 0.5514(2) 0.15830(17) 0.06444(12) 0.0762(10) Uani 1 1 d .
H22 H 0.5187 0.1608 0.0417 0.091 Uiso 1 1 calc R
C23 C 0.55985(17) 0.09671(18) 0.32273(11) 0.0679(9) Uani 1 1 d .
H23 H 0.5184 0.0818 0.3310 0.081 Uiso 1 1 calc R
C24 C 0.45521(15) -0.06992(17) 0.10042(13) 0.0664(9) Uani 1 1 d .
H24 H 0.4117 -0.0778 0.1082 0.080 Uiso 1 1 calc R
C25 C 0.5995(2) 0.20525(18) 0.06540(13) 0.0833(11) Uani 1 1 d .
H25 H 0.5996 0.2383 0.0429 0.100 Uiso 1 1 calc R
C26 C 0.75328(17) 0.16266(18) 0.28861(12) 0.0725(10) Uani 1 1 d .
H26A H 0.7635 0.1995 0.3082 0.109 Uiso 1 1 calc R
H26B H 0.7571 0.1751 0.2561 0.109 Uiso 1 1 calc R
H26C H 0.7832 0.1276 0.2952 0.109 Uiso 1 1 calc R
C27 C 0.78779(14) -0.07855(14) 0.19228(11) 0.0547(7) Uani 1 1 d .
H27A H 0.7645 -0.1049 0.2152 0.066 Uiso 1 1 calc R
H27B H 0.7759 -0.0933 0.1610 0.066 Uiso 1 1 calc R
C28 C 0.86126(17) -0.0843(2) 0.19961(16) 0.0846(11) Uani 1 1 d .
H28A H 0.8716 -0.0907 0.2326 0.101 Uiso 1 1 calc R
H28B H 0.8791 -0.1205 0.1816 0.101 Uiso 1 1 calc R
C29 C 0.83883(14) 0.02872(16) 0.19966(11) 0.0575(8) Uani 1 1 d .
H29A H 0.8388 0.0670 0.1794 0.069 Uiso 1 1 calc R
H29B H 0.8496 0.0423 0.2315 0.069 Uiso 1 1 calc R
C30 C 0.88705(17) -0.02081(19) 0.18232(15) 0.0800(10) Uani 1 1 d .
H30A H 0.8895 -0.0204 0.1482 0.096 Uiso 1 1 calc R
H30B H 0.9303 -0.0123 0.1951 0.096 Uiso 1 1 calc R
N1 N 0.69089(10) 0.05617(10) 0.23749(6) 0.0399(5) Uani 1 1 d .
O2 O 0.75069(11) -0.01405(11) 0.28286(7) 0.0700(7) Uani 1 1 d .
O4 O 0.67918(8) -0.02761(8) 0.14485(6) 0.0439(4) Uani 1 1 d .
O5 O 0.49875(14) -0.03395(15) 0.21906(9) 0.0944(9) Uani 1 1 d .
O6 O 0.5295(4) 0.2528(5) -0.0548(5) 0.183(4) Uani 0.50 1 d PD
O7 O 0.4360(5) 0.1680(11) 0.2126(9) 0.410(18) Uani 0.50 1 d PD
C32 C 0.5228(5) 0.2653(9) -0.1088(6) 0.197(9) Uani 0.50 1 d PD
C33 C 0.4909(10) 0.2156(7) 0.2129(6) 0.228(11) Uani 0.50 1 d PD
O1 O 0.75608(10) 0.16513(9) 0.16818(7) 0.0553(5) Uani 1 1 d D
H1O H 0.7734(16) 0.1398(15) 0.1457(9) 0.083 Uiso 1 1 d D
O3 O 0.75621(10) 0.04751(10) 0.12273(6) 0.0538(5) Uani 1 1 d .
H3O H 0.7424(17) 0.0306(18) 0.0980(13) 0.081 Uiso 1 1 d .
C31 C 0.47124(19) -0.0495(2) 0.18362(14) 0.0778(10) Uani 1 1 d .
H31 H 0.422(2) -0.0594(18) 0.1835(13) 0.093 Uiso 1 1 d .

loop_
_atom_site_aniso_label
_atom_site_aniso_U_11
_atom_site_aniso_U_22
_atom_site_aniso_U_33
_atom_site_aniso_U_23
_atom_site_aniso_U_13
_atom_site_aniso_U_12
C1 0.0452(14) 0.0402(14) 0.0335(13) 0.0011(10) 0.0040(11) 0.0002(11)
C2 0.0467(15) 0.0435(14) 0.0359(14) 0.0058(11) 0.0040(11) -0.0019(11)
C3 0.0583(16) 0.0409(14) 0.0339(13) -0.0018(11) 0.0041(12) -0.0050(12)
C4 0.0465(15) 0.0386(14) 0.0443(15) 0.0033(11) -0.0014(11) -0.0028(11)
C5 0.0477(14) 0.0431(14) 0.0275(12) -0.0023(10) 0.0056(10) -0.0065(11)
C6 0.0548(16) 0.0495(15) 0.0244(12) 0.0003(11) 0.0056(11) 0.0103(12)
C7 0.0498(15) 0.0399(13) 0.0255(12) -0.0011(10) 0.0026(10) -0.0009(11)
C8 0.0414(14) 0.0510(15) 0.0348(14) -0.0050(11) 0.0026(11) 0.0016(11)
C9 0.0696(18) 0.0399(14) 0.0370(15) 0.0022(11) -0.0002(13) 0.0012(13)
C10 0.0525(16) 0.0543(16) 0.0318(14) 0.0005(12) 0.0018(11) 0.0050(13)
C11 0.0648(19) 0.0643(18) 0.0335(14) 0.0018(13) 0.0093(13) 0.0004(14)
C12 0.0666(19) 0.0588(17) 0.0338(14) -0.0074(12) -0.0005(13) 0.0033(14)
C13 0.0597(17) 0.0404(14) 0.0360(14) 0.0025(11) 0.0005(12) 0.0029(12)
C14 0.072(2) 0.0527(17) 0.0508(17) 0.0026(14) -0.0163(15) 0.0015(14)
C15 0.0519(17) 0.0569(17) 0.0570(18) 0.0031(14) 0.0012(14) -0.0089(13)
C16 0.0597(19) 0.073(2) 0.0523(18) -0.0105(15) -0.0064(14) -0.0025(15)
C17 0.098(3) 0.0496(17) 0.0571(19) 0.0145(15) -0.0084(18) -0.0132(17)
C18 0.085(3) 0.094(3) 0.0469(18) -0.0170(18) 0.0171(17) 0.024(2)
C19 0.0493(16) 0.0551(17) 0.0483(16) -0.0058(13) -0.0016(13) -0.0033(13)
C20 0.059(2) 0.086(2) 0.069(2) -0.0109(18) -0.0181(17) -0.0048(17)
C21 0.092(3) 0.070(2) 0.0447(17) -0.0206(15) -0.0009(17) 0.0120(18)
C22 0.105(3) 0.065(2) 0.059(2) 0.0128(16) -0.0308(19) 0.005(2)
C23 0.065(2) 0.095(3) 0.0440(17) 0.0006(17) 0.0176(15) 0.0071(18)
C24 0.0452(17) 0.075(2) 0.079(2) -0.0003(18) -0.0029(16) -0.0105(15)
C25 0.126(3) 0.065(2) 0.058(2) 0.0236(17) -0.021(2) -0.006(2)
C26 0.078(2) 0.085(2) 0.055(2) -0.0220(17) -0.0011(16) -0.0132(18)
C27 0.0569(18) 0.0578(18) 0.0494(17) -0.0065(13) -0.0027(13) 0.0063(14)
C28 0.064(2) 0.087(3) 0.102(3) -0.003(2) -0.003(2) 0.017(2)
C29 0.0506(17) 0.075(2) 0.0467(17) -0.0115(15) -0.0003(13) -0.0071(15)
C30 0.0525(19) 0.097(3) 0.091(3) 0.006(2) 0.0062(18) 0.0039(18)
N1 0.0497(12) 0.0457(12) 0.0244(10) -0.0003(8) 0.0046(9) 0.0042(10)
O2 0.0876(16) 0.0899(16) 0.0325(11) 0.0107(10) 0.0046(10) 0.0362(13)
O4 0.0439(10) 0.0429(10) 0.0448(10) -0.0084(8) -0.0022(8) -0.0008(8)
O5 0.0855(18) 0.137(2) 0.0606(16) -0.0052(16) 0.0207(14) -0.0342(16)
O6 0.151(9) 0.125(6) 0.275(12) 0.027(8) -0.062(7) -0.010(7)
O7 0.067(6) 0.44(3) 0.72(4) 0.31(3) 0.027(11) 0.006(9)
C32 0.069(7) 0.224(19) 0.30(2) -0.148(17) -0.060(9) 0.026(8)
C33 0.27(2) 0.22(2) 0.196(15) 0.010(12) 0.064(16) 0.16(2)
O1 0.0655(13) 0.0515(12) 0.0490(12) -0.0039(9) 0.0057(10) -0.0150(10)
O3 0.0726(13) 0.0615(12) 0.0272(9) -0.0074(8) 0.0121(9) -0.0172(10)
C31 0.062(2) 0.101(3) 0.070(2) 0.001(2) 0.0113(19) -0.026(2)

loop_
_atom_type_symbol
_atom_type_description
_atom_type_scat_dispersion_real
_atom_type_scat_dispersion_imag
_atom_type_scat_source
C C 0.0033 0.0016 'International Tables Vol C Tables 4.2.6.8 and 6.1.1.4'
H H 0.0000 0.0000 'International Tables Vol C Tables 4.2.6.8 and 6.1.1.4'
N N 0.0061 0.0033 'International Tables Vol C Tables 4.2.6.8 and 6.1.1.4'
O O 0.0106 0.0060 'International Tables Vol C Tables 4.2.6.8 and 6.1.1.4'

loop_
_geom_angle_atom_site_label_1
_geom_angle_atom_site_label_2
_geom_angle_atom_site_label_3
_geom_angle
_geom_angle_site_symmetry_1
_geom_angle_site_symmetry_3
C13 C1 C2 119.5(2) . .
C13 C1 C7 102.7(2) . .
C2 C1 C7 102.28(19) . .
C13 C1 H1 110.5 . .
C2 C1 H1 110.5 . .
C7 C1 H1 110.5 . .
O4 C2 C4 109.9(2) . .
O4 C2 C1 105.35(19) . .
C4 C2 C1 114.9(2) . .
O4 C2 H2 108.9 . .
C4 C2 H2 108.9 . .
C1 C2 H2 108.9 . .
O1 C3 C9 116.1(2) . .
O1 C3 C7 117.0(2) . .
C9 C3 C7 102.2(2) . .
O1 C3 H3 107.0 . .
C9 C3 H3 107.0 . .
C7 C3 H3 107.0 . .
C19 C4 C15 118.1(2) . .
C19 C4 C2 120.4(2) . .
C15 C4 C2 121.3(2) . .
O3 C5 O4 108.23(18) . .
O3 C5 C8 111.7(2) . .
O4 C5 C8 111.2(2) . .
O3 C5 C7 113.9(2) . .
O4 C5 C7 105.45(19) . .
C8 C5 C7 106.29(18) . .
C12 C6 C11 121.8(2) . .
C12 C6 N1 119.7(2) . .
C11 C6 N1 118.6(2) . .
N1 C7 C1 113.8(2) . .
N1 C7 C3 115.76(19) . .
C1 C7 C3 105.4(2) . .
N1 C7 C5 102.01(19) . .
C1 C7 C5 104.12(19) . .
C3 C7 C5 115.4(2) . .
C10 C8 C27 114.1(2) . .
C10 C8 C5 102.9(2) . .
C27 C8 C5 114.9(2) . .
C10 C8 C29 107.0(2) . .
C27 C8 C29 103.7(2) . .
C5 C8 C29 114.3(2) . .
C13 C9 C17 121.5(3) . .
C13 C9 C3 111.4(2) . .
C17 C9 C3 127.0(3) . .
O2 C10 N1 124.9(2) . .
O2 C10 C8 125.2(2) . .
N1 C10 C8 109.9(2) . .
C6 C11 C23 119.4(3) . .
C6 C11 H11 120.3 . .
C23 C11 H11 120.3 . .
C6 C12 C21 116.6(3) . .
C6 C12 C26 122.7(3) . .
C21 C12 C26 120.6(3) . .
C9 C13 C14 119.8(2) . .
C9 C13 C1 110.1(2) . .
C14 C13 C1 129.9(2) . .
C22 C14 C13 118.5(3) . .
C22 C14 H14 120.8 . .
C13 C14 H14 120.8 . .
C24 C15 C4 119.6(3) . .
C24 C15 C31 115.2(3) . .
C4 C15 C31 125.3(3) . .
C19 C16 C20 120.7(3) . .
C19 C16 H16 119.6 . .
C20 C16 H16 119.6 . .
C25 C17 C9 118.2(3) . .
C25 C17 H17 120.9 . .
C9 C17 H17 120.9 . .
C23 C18 C21 120.0(3) . .
C23 C18 H18 120.0 . .
C21 C18 H18 120.0 . .
C16 C19 C4 121.3(3) . .
C16 C19 H19 119.3 . .
C4 C19 H19 119.3 . .
C24 C20 C16 118.8(3) . .
C24 C20 H20 120.6 . .
C16 C20 H20 120.6 . .
C18 C21 C12 122.1(3) . .
C18 C21 H21 119.0 . .
C12 C21 H21 119.0 . .
C25 C22 C14 121.4(3) . .
C25 C22 H22 119.3 . .
C14 C22 H22 119.3 . .
C18 C23 C11 120.1(3) . .
C18 C23 H23 120.0 . .
C11 C23 H23 120.0 . .
C20 C24 C15 121.4(3) . .
C20 C24 H24 119.3 . .
C15 C24 H24 119.3 . .
C22 C25 C17 120.5(3) . .
C22 C25 H25 119.7 . .
C17 C25 H25 119.7 . .
C12 C26 H26A 109.5 . .
C12 C26 H26B 109.5 . .
H26A C26 H26B 109.5 . .
C12 C26 H26C 109.5 . .
H26A C26 H26C 109.5 . .
H26B C26 H26C 109.5 . .
C28 C27 C8 106.5(3) . .
C28 C27 H27A 110.4 . .
C8 C27 H27A 110.4 . .
C28 C27 H27B 110.4 . .
C8 C27 H27B 110.4 . .
H27A C27 H27B 108.6 . .
C30 C28 C27 103.7(3) . .
C30 C28 H28A 111.0 . .
C27 C28 H28A 111.0 . .
C30 C28 H28B 111.0 . .
C27 C28 H28B 111.0 . .
H28A C28 H28B 109.0 . .
C30 C29 C8 105.9(3) . .
C30 C29 H29A 110.6 . .
C8 C29 H29A 110.6 . .
C30 C29 H29B 110.6 . .
C8 C29 H29B 110.6 . .
H29A C29 H29B 108.7 . .
C28 C30 C29 104.4(3) . .
C28 C30 H30A 110.9 . .
C29 C30 H30A 110.9 . .
C28 C30 H30B 110.9 . .
C29 C30 H30B 110.9 . .
H30A C30 H30B 108.9 . .
C10 N1 C6 123.1(2) . .
C10 N1 C7 114.83(19) . .
C6 N1 C7 122.0(2) . .
C5 O4 C2 111.93(17) . .
O6 O6 C32 85.9(6) 2_655 .
O6 O6 C32 54.7(4) 2_655 2_655
C32 O6 C32 36.2(7) . 2_655
C32 C32 C32 62.5(9) 2_655 11_665
C32 C32 C32 62.5(9) 2_655 12_655
C32 C32 C32 55.0(18) 11_665 12_655
C32 C32 O6 88.9(8) 2_655 .
C32 C32 O6 131(2) 11_665 .
C32 C32 O6 145.1(18) 12_655 .
C32 C32 O6 54.9(4) 2_655 2_655
C32 C32 O6 114.4(12) 11_665 2_655
C32 C32 O6 105.9(15) 12_655 2_655
O6 C32 O6 39.3(7) . 2_655
O7 C33 C33 146(2) . 2_655
C3 O1 H1O 107(2) . .
C5 O3 H3O 110(2) . .
O5 C31 C15 127.2(3) . .
O5 C31 H31 121(2) . .
C15 C31 H31 111(2) . .

loop_
_geom_bond_atom_site_label_1
_geom_bond_atom_site_label_2
_geom_bond_distance
_geom_bond_site_symmetry_2
C1 C13 1.518(3) .
C1 C2 1.534(3) .
C1 C7 1.540(4) .
C1 H1 0.9800 .
C2 O4 1.439(3) .
C2 C4 1.515(4) .
C2 H2 0.9800 .
C3 O1 1.410(3) .
C3 C9 1.505(4) .
C3 C7 1.545(3) .
C3 H3 0.9800 .
C4 C19 1.384(4) .
C4 C15 1.406(4) .
C5 O3 1.393(3) .
C5 O4 1.429(3) .
C5 C8 1.541(4) .
C5 C7 1.570(3) .
C6 C12 1.384(4) .
C6 C11 1.384(4) .
C6 N1 1.443(3) .
C7 N1 1.471(3) .
C8 C10 1.513(3) .
C8 C27 1.536(4) .
C8 C29 1.563(4) .
C9 C13 1.382(4) .
C9 C17 1.387(4) .
C10 O2 1.227(3) .
C10 N1 1.348(3) .
C11 C23 1.386(4) .
C11 H11 0.9300 .
C12 C21 1.399(4) .
C12 C26 1.495(5) .
C13 C14 1.390(4) .
C14 C22 1.383(4) .
C14 H14 0.9300 .
C15 C24 1.392(4) .
C15 C31 1.475(5) .
C16 C19 1.379(4) .
C16 C20 1.378(4) .
C16 H16 0.9300 .
C17 C25 1.382(5) .
C17 H17 0.9300 .
C18 C23 1.359(5) .
C18 C21 1.371(5) .
C18 H18 0.9300 .
C19 H19 0.9300 .
C20 C24 1.374(5) .
C20 H20 0.9300 .
C21 H21 0.9300 .
C22 C25 1.373(5) .
C22 H22 0.9300 .
C23 H23 0.9300 .
C24 H24 0.9300 .
C25 H25 0.9300 .
C26 H26A 0.9600 .
C26 H26B 0.9600 .
C26 H26C 0.9600 .
C27 C28 1.520(5) .
C27 H27A 0.9700 .
C27 H27B 0.9700 .
C28 C30 1.485(5) .
C28 H28A 0.9700 .
C28 H28B 0.9700 .
C29 C30 1.496(5) .
C29 H29A 0.9700 .
C29 H29B 0.9700 .
C30 H30A 0.9700 .
C30 H30B 0.9700 .
O5 C31 1.195(4) .
O6 O6 1.210(17) 2_655
O6 C32 1.558(15) .
O6 C32 1.903(15) 2_655
O7 C33 1.485(17) .
C32 C32 1.12(2) 2_655
C32 C32 1.22(2) 11_665
C32 C32 1.22(2) 12_655
C32 O6 1.903(15) 2_655
C33 C33 1.46(3) 2_655
O1 H1O 0.90(3) .
O3 H3O 0.83(4) .
C31 H31 1.02(4) .

loop_
_geom_torsion_atom_site_label_1
_geom_torsion_atom_site_label_2
_geom_torsion_atom_site_label_3
_geom_torsion_atom_site_label_4
_geom_torsion
_geom_torsion_site_symmetry_1
_geom_torsion_site_symmetry_4
C13 C1 C2 O4 79.8(3) . .
C7 C1 C2 O4 -32.6(2) . .
C13 C1 C2 C4 -41.2(3) . .
C7 C1 C2 C4 -153.7(2) . .
O4 C2 C4 C19 -22.9(3) . .
C1 C2 C4 C19 95.7(3) . .
O4 C2 C4 C15 162.3(2) . .
C1 C2 C4 C15 -79.2(3) . .
C13 C1 C7 N1 154.7(2) . .
C2 C1 C7 N1 -80.8(2) . .
C13 C1 C7 C3 26.7(2) . .
C2 C1 C7 C3 151.23(19) . .
C13 C1 C7 C5 -95.1(2) . .
C2 C1 C7 C5 29.4(2) . .
O1 C3 C7 N1 77.7(3) . .
C9 C3 C7 N1 -154.4(2) . .
O1 C3 C7 C1 -155.5(2) . .
C9 C3 C7 C1 -27.6(2) . .
O1 C3 C7 C5 -41.2(3) . .
C9 C3 C7 C5 86.6(3) . .
O3 C5 C7 N1 -139.3(2) . .
O4 C5 C7 N1 102.2(2) . .
C8 C5 C7 N1 -15.9(2) . .
O3 C5 C7 C1 102.1(2) . .
O4 C5 C7 C1 -16.4(2) . .
C8 C5 C7 C1 -134.5(2) . .
O3 C5 C7 C3 -12.9(3) . .
O4 C5 C7 C3 -131.4(2) . .
C8 C5 C7 C3 110.5(2) . .
O3 C5 C8 C10 144.8(2) . .
O4 C5 C8 C10 -94.2(2) . .
C7 C5 C8 C10 20.1(3) . .
O3 C5 C8 C27 -90.6(3) . .
O4 C5 C8 C27 30.4(3) . .
C7 C5 C8 C27 144.7(2) . .
O3 C5 C8 C29 29.1(3) . .
O4 C5 C8 C29 150.1(2) . .
C7 C5 C8 C29 -95.6(2) . .
O1 C3 C9 C13 147.1(2) . .
C7 C3 C9 C13 18.6(3) . .
O1 C3 C9 C17 -36.4(4) . .
C7 C3 C9 C17 -164.9(3) . .
C27 C8 C10 O2 40.0(4) . .
C5 C8 C10 O2 165.1(3) . .
C29 C8 C10 O2 -74.1(4) . .
C27 C8 C10 N1 -142.6(2) . .
C5 C8 C10 N1 -17.5(3) . .
C29 C8 C10 N1 103.3(3) . .
C12 C6 C11 C23 2.3(4) . .
N1 C6 C11 C23 -177.2(2) . .
C11 C6 C12 C21 -2.4(4) . .
N1 C6 C12 C21 177.1(2) . .
C11 C6 C12 C26 174.6(3) . .
N1 C6 C12 C26 -5.9(4) . .
C17 C9 C13 C14 -2.7(4) . .
C3 C9 C13 C14 174.1(3) . .
C17 C9 C13 C1 -178.6(3) . .
C3 C9 C13 C1 -1.8(3) . .
C2 C1 C13 C9 -128.1(2) . .
C7 C1 C13 C9 -15.8(3) . .
C2 C1 C13 C14 56.6(4) . .
C7 C1 C13 C14 168.8(3) . .
C9 C13 C14 C22 1.8(4) . .
C1 C13 C14 C22 176.7(3) . .
C19 C4 C15 C24 -1.2(4) . .
C2 C4 C15 C24 173.8(3) . .
C19 C4 C15 C31 179.1(3) . .
C2 C4 C15 C31 -5.9(5) . .
C13 C9 C17 C25 1.3(5) . .
C3 C9 C17 C25 -174.9(3) . .
C20 C16 C19 C4 -0.1(5) . .
C15 C4 C19 C16 1.3(4) . .
C2 C4 C19 C16 -173.8(3) . .
C19 C16 C20 C24 -1.1(5) . .
C23 C18 C21 C12 0.6(5) . .
C6 C12 C21 C18 1.0(5) . .
C26 C12 C21 C18 -176.2(3) . .
C13 C14 C22 C25 0.5(5) . .
C21 C18 C23 C11 -0.8(5) . .
C6 C11 C23 C18 -0.6(5) . .
C16 C20 C24 C15 1.2(5) . .
C4 C15 C24 C20 0.0(5) . .
C31 C15 C24 C20 179.7(3) . .
C14 C22 C25 C17 -1.8(6) . .
C9 C17 C25 C22 0.9(6) . .
C10 C8 C27 C28 -105.5(3) . .
C5 C8 C27 C28 136.0(3) . .
C29 C8 C27 C28 10.6(3) . .
C8 C27 C28 C30 -31.5(4) . .
C10 C8 C29 C30 134.9(3) . .
C27 C8 C29 C30 13.9(3) . .
C5 C8 C29 C30 -111.9(3) . .
C27 C28 C30 C29 40.3(4) . .
C8 C29 C30 C28 -33.9(4) . .
O2 C10 N1 C6 6.0(4) . .
C8 C10 N1 C6 -171.3(2) . .
O2 C10 N1 C7 -174.8(3) . .
C8 C10 N1 C7 7.9(3) . .
C12 C6 N1 C10 83.1(3) . .
C11 C6 N1 C10 -97.4(3) . .
C12 C6 N1 C7 -96.1(3) . .
C11 C6 N1 C7 83.5(3) . .
C1 C7 N1 C10 116.8(2) . .
C3 C7 N1 C10 -120.8(2) . .
C5 C7 N1 C10 5.3(3) . .
C1 C7 N1 C6 -64.0(3) . .
C3 C7 N1 C6 58.4(3) . .
C5 C7 N1 C6 -175.5(2) . .
O3 C5 O4 C2 -126.7(2) . .
C8 C5 O4 C2 110.3(2) . .
C7 C5 O4 C2 -4.5(2) . .
C4 C2 O4 C5 148.1(2) . .
C1 C2 O4 C5 23.8(2) . .
O6 O6 C32 C32 -28(2) 2_655 2_655
O6 O6 C32 C32 -79(2) 2_655 11_665
C32 O6 C32 C32 -51.4(7) 2_655 11_665
O6 O6 C32 C32 5(3) 2_655 12_655
C32 O6 C32 C32 33.3(12) 2_655 12_655
C32 O6 C32 O6 28(2) 2_655 2_655
C24 C15 C31 O5 -177.1(4) . .
C4 C15 C31 O5 2.6(7) . .
